data_8107129
loop_
_publ_author_name
'Kuo, Chen-Miao'
'Hill, Tania N.'
'Bezuidenhoudt, Barend C. B.'

_publ_section_title
;
 Crystal Structure of
 (E)-3-(4-methoxyphenyl)-1-(2,3,4-tris(benzyloxy)-6-hydroxyphenyl)prop-2-en-1-one,
 C37H32O6
;
_journal_issue 4
_journal_name_full 'Zeitschrift f\"ur Kristallographie - New Crystal Structures'
_journal_page_first 1155
_journal_page_last 1157
_journal_paper_doi 10.1515/ncrs-2016-0098
_journal_volume 231
_journal_year 2016
_chemical_formula_moiety 'C37 H32 O6'
_chemical_formula_sum 'C37 H32 O6'
_chemical_formula_weight 572.63
_space_group_IT_number 14
_space_group_name_Hall '-P 2ybc'
_space_group_name_H-M_alt 'P 1 21/c 1'
_symmetry_cell_setting monoclinic
_symmetry_space_group_name_Hall '-P 2ybc'
_symmetry_space_group_name_H-M 'P 1 21/c 1'
_atom_sites_solution_hydrogens geom
_atom_sites_solution_primary direct
_atom_sites_solution_secondary difmap
_audit_creation_date 2016-02-29T13:08:45-00:00
_audit_creation_method 'WinGX routine CIF_UPDATE'
_cell_angle_alpha 90
_cell_angle_beta 91.535(8)
_cell_angle_gamma 90
_cell_formula_units_Z 4
_cell_length_a 5.5354(7)
_cell_length_b 16.983(2)
_cell_length_c 31.211(4)
_cell_measurement_reflns_used 4390
_cell_measurement_temperature 100(2)
_cell_measurement_theta_max 24.74
_cell_measurement_theta_min 2.49
_cell_volume 2933.0(6)
_computing_cell_refinement 'Bruker SAINT-Plus [4]'
_computing_data_collection 'Bruker APEX2 [3]'
_computing_data_reduction 'Bruker SAINT-Plus and XPREP [4]'
_computing_molecular_graphics 'DIAMOND 3.0c [5]'
_computing_publication_material 'WinGX [6]'
_computing_structure_refinement 'SHELXL-97 [2]'
_computing_structure_solution 'SHELXS-97 [2]'
_diffrn_ambient_temperature 100(2)
_diffrn_detector_area_resol_mean 512
_diffrn_measured_fraction_theta_full 0.992
_diffrn_measured_fraction_theta_max 0.992
_diffrn_measurement_device_type 'Bruker X8 APEX II 4K Kappa CCD'
_diffrn_measurement_method '\f and \w scans'
_diffrn_radiation_monochromator graphite
_diffrn_radiation_source 'sealed tube'
_diffrn_radiation_type MoK\a
_diffrn_radiation_wavelength 0.71073
_diffrn_reflns_av_R_equivalents 0.1274
_diffrn_reflns_av_unetI/netI 0.1591
_diffrn_reflns_limit_h_max 7
_diffrn_reflns_limit_h_min -7
_diffrn_reflns_limit_k_max 21
_diffrn_reflns_limit_k_min -21
_diffrn_reflns_limit_l_max 37
_diffrn_reflns_limit_l_min -39
_diffrn_reflns_number 34339
_diffrn_reflns_theta_full 27
_diffrn_reflns_theta_max 27
_diffrn_reflns_theta_min 2.4
_exptl_absorpt_coefficient_mu 0.087
_exptl_absorpt_correction_T_max 0.9948
_exptl_absorpt_correction_T_min 0.9692
_exptl_absorpt_correction_type multi-scan
_exptl_absorpt_process_details 'SADABS [4]'
_exptl_crystal_colour yellow
_exptl_crystal_density_diffrn 1.297
_exptl_crystal_density_method 'not measured'
_exptl_crystal_description cuboid
_exptl_crystal_F_000 1208
_exptl_crystal_size_max 0.36
_exptl_crystal_size_mid 0.07
_exptl_crystal_size_min 0.06
_refine_diff_density_max 0.233
_refine_diff_density_min -0.236
_refine_diff_density_rms 0.058
_refine_ls_extinction_coef 0.0071(10)
_refine_ls_extinction_expression Fc^*^=kFc[1+0.001xFc^2^\l^3^/sin(2\q)]^-1/4^
_refine_ls_extinction_method SHELXL
_refine_ls_goodness_of_fit_ref 0.961
_refine_ls_hydrogen_treatment constr
_refine_ls_matrix_type full
_refine_ls_number_parameters 391
_refine_ls_number_reflns 6333
_refine_ls_number_restraints 0
_refine_ls_restrained_S_all 0.961
_refine_ls_R_factor_all 0.181
_refine_ls_R_factor_gt 0.0584
_refine_ls_shift/su_max 0
_refine_ls_shift/su_mean 0
_refine_ls_structure_factor_coef Fsqd
_refine_ls_weighting_details 'calc w=1/[\s^2^(Fo^2^)+(0.0743P)^2^+0.0000P] where P=(Fo^2^+2Fc^2^)/3'
_refine_ls_weighting_scheme calc
_refine_ls_wR_factor_gt 0.1255
_refine_ls_wR_factor_ref 0.1738
_reflns_number_gt 2760
_reflns_number_total 6333
_reflns_threshold_expression >2\s(I)
_cod_data_source_file suppl_ncrs-2016-0098_suppl.cif
_cod_data_source_block 12hek1_mp21_c
_cod_original_cell_volume 2932.9(7)
_cod_original_sg_symbol_H-M 'P2(1)/c  '
_cod_database_code 8107129

loop_
_symmetry_equiv_pos_as_xyz
'x, y, z'
'-x, y+1/2, -z+1/2'
'-x, -y, -z'
'x, -y-1/2, z-1/2'

loop_
_atom_site_label
_atom_site_type_symbol
_atom_site_fract_x
_atom_site_fract_y
_atom_site_fract_z
_atom_site_U_iso_or_equiv
_atom_site_adp_type
_atom_site_occupancy
_atom_site_symmetry_multiplicity
_atom_site_calc_flag
_atom_site_refinement_flags
_atom_site_disorder_assembly
_atom_site_disorder_group
C1 C 0.3365(5) 0.19617(17) 0.04830(9) 0.0319(7) Uani 1 1 d . . .
C2 C 0.1818(6) 0.14800(18) 0.02227(9) 0.0350(8) Uani 1 1 d . . .
C3 C -0.0065(6) 0.10513(17) 0.03901(9) 0.0345(8) Uani 1 1 d . . .
H3 H -0.1063 0.0737 0.0206 0.041 Uiso 1 1 calc R . .
C4 C -0.0491(5) 0.10809(16) 0.08203(9) 0.0313(7) Uani 1 1 d . . .
C5 C 0.0981(5) 0.15421(16) 0.10911(8) 0.0294(7) Uani 1 1 d . . .
C6 C 0.2837(5) 0.19746(16) 0.09257(9) 0.0306(7) Uani 1 1 d . . .
C11 C 0.9718(5) 0.40883(17) 0.05245(9) 0.0325(7) Uani 1 1 d . . .
C12 C 0.8992(6) 0.44223(18) 0.09083(9) 0.0378(8) Uani 1 1 d . . .
H12 H 0.7637 0.4206 0.1047 0.045 Uiso 1 1 calc R . .
C13 C 1.0171(6) 0.50517(19) 0.10914(10) 0.0416(8) Uani 1 1 d . . .
H13 H 0.963 0.5265 0.1353 0.05 Uiso 1 1 calc R . .
C14 C 1.2170(6) 0.53812(18) 0.08934(9) 0.0359(8) Uani 1 1 d . . .
C15 C 1.2932(6) 0.5063(2) 0.05141(9) 0.0434(9) Uani 1 1 d . . .
H15 H 1.4291 0.5279 0.0376 0.052 Uiso 1 1 calc R . .
C16 C 1.1702(6) 0.4427(2) 0.03349(10) 0.0443(9) Uani 1 1 d . . .
H16 H 1.2239 0.4215 0.0072 0.053 Uiso 1 1 calc R . .
C17 C 0.5283(5) 0.24098(17) 0.02764(9) 0.0343(7) Uani 1 1 d . . .
C18 C 0.6636(6) 0.30294(18) 0.04987(10) 0.0391(8) Uani 1 1 d . . .
H18 H 0.6203 0.3158 0.0783 0.047 Uiso 1 1 calc R . .
C19 C 0.8439(5) 0.34247(18) 0.03271(9) 0.0355(8) Uani 1 1 d . . .
H19 H 0.8939 0.3261 0.0052 0.043 Uiso 1 1 calc R . .
C20 C 1.5052(6) 0.6436(2) 0.08900(10) 0.0526(10) Uani 1 1 d . . .
H20A H 1.6466 0.6096 0.0857 0.079 Uiso 1 1 calc R . .
H20B H 1.5511 0.6898 0.1062 0.079 Uiso 1 1 calc R . .
H20C H 1.4448 0.6607 0.0607 0.079 Uiso 1 1 calc R . .
C21 C -0.4912(6) -0.04308(17) 0.10725(9) 0.0342(8) Uani 1 1 d . . .
C22 C -0.4064(6) -0.05810(17) 0.14862(9) 0.0375(8) Uani 1 1 d . . .
H22 H -0.2615 -0.0339 0.1589 0.045 Uiso 1 1 calc R . .
C23 C -0.5322(6) -0.10834(18) 0.17507(10) 0.0431(8) Uani 1 1 d . . .
H23 H -0.4755 -0.1174 0.2036 0.052 Uiso 1 1 calc R . .
C24 C -0.7399(6) -0.14518(19) 0.15984(11) 0.0481(9) Uani 1 1 d . . .
H24 H -0.825 -0.1799 0.178 0.058 Uiso 1 1 calc R . .
C25 C -0.8239(6) -0.1319(2) 0.11871(12) 0.0514(9) Uani 1 1 d . . .
H25 H -0.9652 -0.1579 0.1081 0.062 Uiso 1 1 calc R . .
C26 C -0.6993(6) -0.08005(19) 0.09275(10) 0.0434(8) Uani 1 1 d . . .
H26 H -0.7591 -0.0699 0.0645 0.052 Uiso 1 1 calc R . .
C27 C -0.3557(6) 0.00908(17) 0.07732(9) 0.0377(8) Uani 1 1 d . . .
H27A H -0.2428 -0.0229 0.0604 0.045 Uiso 1 1 calc R . .
H27B H -0.4704 0.0356 0.0572 0.045 Uiso 1 1 calc R . .
C31 C 0.1461(5) 0.12346(16) 0.22402(9) 0.0298(7) Uani 1 1 d . . .
C32 C -0.0655(5) 0.09905(17) 0.24331(9) 0.0346(7) Uani 1 1 d . . .
H32 H -0.1802 0.0684 0.2275 0.042 Uiso 1 1 calc R . .
C33 C -0.1096(6) 0.11924(18) 0.28543(9) 0.0371(8) Uani 1 1 d . . .
H33 H -0.2545 0.1024 0.2983 0.045 Uiso 1 1 calc R . .
C34 C 0.0552(6) 0.16345(17) 0.30869(9) 0.0356(8) Uani 1 1 d . . .
H34 H 0.0249 0.1765 0.3377 0.043 Uiso 1 1 calc R . .
C35 C 0.2670(6) 0.18925(17) 0.28992(9) 0.0364(8) Uani 1 1 d . . .
H35 H 0.3806 0.2203 0.3058 0.044 Uiso 1 1 calc R . .
C36 C 0.3088(6) 0.16892(17) 0.24796(9) 0.0340(8) Uani 1 1 d . . .
H36 H 0.4528 0.1865 0.2351 0.041 Uiso 1 1 calc R . .
C37 C 0.1931(6) 0.10336(17) 0.17852(8) 0.0350(8) Uani 1 1 d . . .
H37A H 0.3672 0.1089 0.1727 0.042 Uiso 1 1 calc R . .
H37B H 0.1436 0.0485 0.1723 0.042 Uiso 1 1 calc R . .
C41 C 0.5116(5) 0.34166(16) 0.17096(8) 0.0294(7) Uani 1 1 d . . .
C42 C 0.4863(6) 0.41968(17) 0.18334(9) 0.0350(8) Uani 1 1 d . . .
H42 H 0.3545 0.4498 0.1722 0.042 Uiso 1 1 calc R . .
C43 C 0.6511(6) 0.45408(18) 0.21182(9) 0.0375(8) Uani 1 1 d . . .
H43 H 0.633 0.5077 0.2198 0.045 Uiso 1 1 calc R . .
C44 C 0.8416(6) 0.41046(18) 0.22871(9) 0.0370(8) Uani 1 1 d . . .
H44 H 0.9543 0.434 0.2483 0.044 Uiso 1 1 calc R . .
C45 C 0.8678(6) 0.33249(18) 0.21696(9) 0.0360(8) Uani 1 1 d . . .
H45 H 0.9979 0.3022 0.2287 0.043 Uiso 1 1 calc R . .
C46 C 0.7049(5) 0.29837(17) 0.18807(9) 0.0320(7) Uani 1 1 d . . .
H46 H 0.7253 0.245 0.1798 0.038 Uiso 1 1 calc R . .
C47 C 0.3307(5) 0.30618(17) 0.14005(9) 0.0344(8) Uani 1 1 d . . .
H47A H 0.1829 0.2913 0.1553 0.041 Uiso 1 1 calc R . .
H47B H 0.2855 0.345 0.1176 0.041 Uiso 1 1 calc R . .
O1 O 0.2128(4) 0.14140(13) -0.02042(6) 0.0455(6) Uani 1 1 d . . .
H1 H 0.335 0.1673 -0.0273 0.068 Uiso 1 1 calc R . .
O2 O -0.2233(4) 0.06683(11) 0.10220(6) 0.0372(5) Uani 1 1 d . . .
O3 O 0.0514(3) 0.15811(11) 0.15236(5) 0.0316(5) Uani 1 1 d . . .
O4 O 0.4358(3) 0.23729(11) 0.12075(6) 0.0322(5) Uani 1 1 d . . .
O10 O 0.5710(4) 0.22795(12) -0.01104(6) 0.0441(6) Uani 1 1 d . . .
O11 O 1.3195(4) 0.60065(13) 0.11015(6) 0.0469(6) Uani 1 1 d . . .

loop_
_atom_site_aniso_label
_atom_site_aniso_U_11
_atom_site_aniso_U_22
_atom_site_aniso_U_33
_atom_site_aniso_U_23
_atom_site_aniso_U_13
_atom_site_aniso_U_12
C1 0.045(2) 0.0227(16) 0.0280(17) -0.0006(13) -0.0029(14) 0.0023(13)
C2 0.052(2) 0.0299(18) 0.0232(17) -0.0017(14) -0.0027(14) 0.0040(15)
C3 0.050(2) 0.0252(17) 0.0283(18) -0.0053(13) -0.0045(14) -0.0034(14)
C4 0.041(2) 0.0231(16) 0.0298(18) 0.0006(14) -0.0059(14) -0.0011(13)
C5 0.039(2) 0.0253(16) 0.0240(17) -0.0008(13) -0.0039(14) 0.0015(13)
C6 0.041(2) 0.0213(16) 0.0287(17) -0.0052(13) -0.0069(14) 0.0018(13)
C11 0.037(2) 0.0328(18) 0.0274(17) 0.0050(14) -0.0026(14) 0.0011(14)
C12 0.044(2) 0.0329(19) 0.0365(18) 0.0030(15) 0.0041(14) -0.0037(15)
C13 0.052(2) 0.039(2) 0.0344(18) -0.0006(15) 0.0079(15) -0.0026(16)
C14 0.044(2) 0.0297(18) 0.0337(18) 0.0021(15) -0.0076(15) -0.0054(15)
C15 0.043(2) 0.054(2) 0.0336(19) -0.0001(17) 0.0024(15) -0.0114(16)
C16 0.048(2) 0.049(2) 0.0367(19) -0.0032(16) 0.0045(15) -0.0029(17)
C17 0.046(2) 0.0261(17) 0.0312(18) 0.0017(14) -0.0022(14) 0.0010(14)
C18 0.054(2) 0.0324(18) 0.0310(17) -0.0027(15) 0.0024(15) -0.0043(15)
C19 0.041(2) 0.0346(19) 0.0308(17) -0.0012(14) 0.0002(14) 0.0033(14)
C20 0.063(3) 0.046(2) 0.049(2) 0.0063(17) -0.0023(18) -0.0185(18)
C21 0.042(2) 0.0244(17) 0.0359(19) -0.0042(14) -0.0018(15) 0.0017(14)
C22 0.045(2) 0.0263(17) 0.041(2) -0.0039(15) -0.0001(15) -0.0006(14)
C23 0.051(2) 0.0335(19) 0.045(2) -0.0016(16) 0.0012(16) -0.0007(16)
C24 0.056(3) 0.035(2) 0.054(2) -0.0026(17) 0.0088(18) -0.0095(17)
C25 0.049(2) 0.047(2) 0.058(2) -0.0086(18) 0.0035(18) -0.0134(17)
C26 0.048(2) 0.040(2) 0.0416(19) -0.0056(16) -0.0073(16) -0.0023(16)
C27 0.050(2) 0.0268(18) 0.0363(18) -0.0058(14) -0.0044(15) -0.0057(14)
C31 0.0362(19) 0.0229(16) 0.0299(17) 0.0021(13) -0.0059(14) 0.0045(13)
C32 0.040(2) 0.0278(17) 0.0352(19) 0.0014(14) -0.0085(14) 0.0018(13)
C33 0.038(2) 0.0373(19) 0.0359(19) 0.0056(15) -0.0009(15) 0.0054(15)
C34 0.049(2) 0.0296(17) 0.0280(17) 0.0028(14) -0.0038(15) 0.0074(15)
C35 0.044(2) 0.0284(18) 0.0358(19) 0.0018(14) -0.0114(15) -0.0011(14)
C36 0.039(2) 0.0274(17) 0.0358(19) 0.0090(14) 0.0003(14) 0.0012(14)
C37 0.044(2) 0.0279(17) 0.0329(18) 0.0030(14) -0.0039(14) 0.0079(14)
C41 0.041(2) 0.0229(16) 0.0248(16) -0.0008(13) 0.0025(14) -0.0025(14)
C42 0.043(2) 0.0259(17) 0.0354(18) 0.0007(14) -0.0045(15) 0.0049(14)
C43 0.048(2) 0.0246(17) 0.0399(19) -0.0052(15) -0.0063(16) 0.0007(15)
C44 0.043(2) 0.0332(19) 0.0343(18) -0.0026(15) -0.0059(15) -0.0056(15)
C45 0.040(2) 0.0309(18) 0.0365(18) 0.0040(15) -0.0029(15) 0.0022(14)
C46 0.042(2) 0.0239(17) 0.0303(17) 0.0007(14) 0.0001(15) 0.0015(14)
C47 0.042(2) 0.0223(16) 0.0390(18) -0.0046(14) -0.0040(15) 0.0059(13)
O1 0.0716(18) 0.0386(14) 0.0264(12) -0.0050(10) 0.0011(10) -0.0086(11)
O2 0.0502(14) 0.0270(12) 0.0343(12) -0.0061(9) 0.0010(10) -0.0095(10)
O3 0.0440(14) 0.0257(11) 0.0250(11) -0.0001(9) -0.0028(9) 0.0049(9)
O4 0.0421(13) 0.0237(11) 0.0307(11) -0.0050(9) -0.0017(9) 0.0016(9)
O10 0.0640(16) 0.0390(13) 0.0297(13) -0.0031(10) 0.0071(10) -0.0072(11)
O11 0.0559(16) 0.0427(14) 0.0422(13) 0.0003(11) 0.0004(11) -0.0158(11)

loop_
_atom_type_symbol
_atom_type_description
_atom_type_scat_dispersion_real
_atom_type_scat_dispersion_imag
_atom_type_scat_source
C C 0.0033 0.0016 'International Tables Vol C Tables 4.2.6.8 and 6.1.1.4'
H H 0 0 'International Tables Vol C Tables 4.2.6.8 and 6.1.1.4'
O O 0.0106 0.006 'International Tables Vol C Tables 4.2.6.8 and 6.1.1.4'

loop_
_geom_angle_atom_site_label_1
_geom_angle_atom_site_label_2
_geom_angle_atom_site_label_3
_geom_angle
_geom_angle_site_symmetry_1
_geom_angle_site_symmetry_3
C6 C1 C2 115.4(3) . .
C6 C1 C17 126.1(3) . .
C2 C1 C17 118.5(2) . .
O1 C2 C3 116.4(3) . .
O1 C2 C1 121.3(3) . .
C3 C2 C1 122.3(3) . .
C4 C3 C2 120.1(3) . .
C4 C3 H3 120 . .
C2 C3 H3 120 . .
O2 C4 C3 125.3(3) . .
O2 C4 C5 114.7(2) . .
C3 C4 C5 120.0(3) . .
C6 C5 O3 120.1(3) . .
C6 C5 C4 120.1(3) . .
O3 C5 C4 119.7(2) . .
C5 C6 O4 118.2(2) . .
C5 C6 C1 122.2(3) . .
O4 C6 C1 119.4(3) . .
C16 C11 C12 116.6(3) . .
C16 C11 C19 121.4(3) . .
C12 C11 C19 122.0(3) . .
C13 C12 C11 122.1(3) . .
C13 C12 H12 119 . .
C11 C12 H12 119 . .
C12 C13 C14 120.1(3) . .
C12 C13 H13 119.9 . .
C14 C13 H13 119.9 . .
O11 C14 C15 125.6(3) . .
O11 C14 C13 115.2(3) . .
C15 C14 C13 119.2(3) . .
C14 C15 C16 119.6(3) . .
C14 C15 H15 120.2 . .
C16 C15 H15 120.2 . .
C11 C16 C15 122.5(3) . .
C11 C16 H16 118.8 . .
C15 C16 H16 118.8 . .
O10 C17 C18 118.5(3) . .
O10 C17 C1 119.2(3) . .
C18 C17 C1 122.3(3) . .
C19 C18 C17 123.8(3) . .
C19 C18 H18 118.1 . .
C17 C18 H18 118.1 . .
C18 C19 C11 125.6(3) . .
C18 C19 H19 117.2 . .
C11 C19 H19 117.2 . .
O11 C20 H20A 109.5 . .
O11 C20 H20B 109.5 . .
H20A C20 H20B 109.5 . .
O11 C20 H20C 109.5 . .
H20A C20 H20C 109.5 . .
H20B C20 H20C 109.5 . .
C26 C21 C22 118.8(3) . .
C26 C21 C27 119.4(3) . .
C22 C21 C27 121.7(3) . .
C21 C22 C23 120.3(3) . .
C21 C22 H22 119.8 . .
C23 C22 H22 119.8 . .
C24 C23 C22 120.0(3) . .
C24 C23 H23 120 . .
C22 C23 H23 120 . .
C25 C24 C23 120.4(3) . .
C25 C24 H24 119.8 . .
C23 C24 H24 119.8 . .
C24 C25 C26 119.2(3) . .
C24 C25 H25 120.4 . .
C26 C25 H25 120.4 . .
C21 C26 C25 121.3(3) . .
C21 C26 H26 119.3 . .
C25 C26 H26 119.3 . .
O2 C27 C21 108.8(2) . .
O2 C27 H27A 109.9 . .
C21 C27 H27A 109.9 . .
O2 C27 H27B 109.9 . .
C21 C27 H27B 109.9 . .
H27A C27 H27B 108.3 . .
C36 C31 C32 118.2(3) . .
C36 C31 C37 120.8(3) . .
C32 C31 C37 120.9(3) . .
C33 C32 C31 120.5(3) . .
C33 C32 H32 119.8 . .
C31 C32 H32 119.8 . .
C34 C33 C32 120.3(3) . .
C34 C33 H33 119.9 . .
C32 C33 H33 119.9 . .
C33 C34 C35 120.2(3) . .
C33 C34 H34 119.9 . .
C35 C34 H34 119.9 . .
C36 C35 C34 119.0(3) . .
C36 C35 H35 120.5 . .
C34 C35 H35 120.5 . .
C35 C36 C31 121.8(3) . .
C35 C36 H36 119.1 . .
C31 C36 H36 119.1 . .
O3 C37 C31 106.5(2) . .
O3 C37 H37A 110.4 . .
C31 C37 H37A 110.4 . .
O3 C37 H37B 110.4 . .
C31 C37 H37B 110.4 . .
H37A C37 H37B 108.6 . .
C42 C41 C46 118.6(3) . .
C42 C41 C47 119.5(3) . .
C46 C41 C47 121.9(3) . .
C43 C42 C41 120.7(3) . .
C43 C42 H42 119.6 . .
C41 C42 H42 119.6 . .
C44 C43 C42 120.1(3) . .
C44 C43 H43 120 . .
C42 C43 H43 120 . .
C43 C44 C45 119.8(3) . .
C43 C44 H44 120.1 . .
C45 C44 H44 120.1 . .
C44 C45 C46 120.1(3) . .
C44 C45 H45 119.9 . .
C46 C45 H45 119.9 . .
C45 C46 C41 120.6(3) . .
C45 C46 H46 119.7 . .
C41 C46 H46 119.7 . .
O4 C47 C41 108.9(2) . .
O4 C47 H47A 109.9 . .
C41 C47 H47A 109.9 . .
O4 C47 H47B 109.9 . .
C41 C47 H47B 109.9 . .
H47A C47 H47B 108.3 . .
C2 O1 H1 109.5 . .
C4 O2 C27 117.3(2) . .
C5 O3 C37 113.9(2) . .
C6 O4 C47 114.7(2) . .
C14 O11 C20 118.1(2) . .

loop_
_geom_bond_atom_site_label_1
_geom_bond_atom_site_label_2
_geom_bond_distance
_geom_bond_site_symmetry_2
C1 C6 1.420(4) .
C1 C2 1.423(4) .
C1 C17 1.469(4) .
C2 O1 1.352(3) .
C2 C3 1.385(4) .
C3 C4 1.371(4) .
C3 H3 0.95 .
C4 O2 1.360(3) .
C4 C5 1.398(4) .
C5 C6 1.375(4) .
C5 O3 1.383(3) .
C6 O4 1.379(3) .
C11 C16 1.386(4) .
C11 C12 1.394(4) .
C11 C19 1.459(4) .
C12 C13 1.369(4) .
C12 H12 0.95 .
C13 C14 1.398(4) .
C13 H13 0.95 .
C14 O11 1.361(3) .
C14 C15 1.378(4) .
C15 C16 1.388(4) .
C15 H15 0.95 .
C16 H16 0.95 .
C17 O10 1.256(3) .
C17 C18 1.457(4) .
C18 C19 1.327(4) .
C18 H18 0.95 .
C19 H19 0.95 .
C20 O11 1.436(3) .
C20 H20A 0.98 .
C20 H20B 0.98 .
C20 H20C 0.98 .
C21 C26 1.378(4) .
C21 C22 1.386(4) .
C21 C27 1.502(4) .
C22 C23 1.387(4) .
C22 H22 0.95 .
C23 C24 1.382(4) .
C23 H23 0.95 .
C24 C25 1.372(5) .
C24 H24 0.95 .
C25 C26 1.392(4) .
C25 H25 0.95 .
C26 H26 0.95 .
C27 O2 1.439(3) .
C27 H27A 0.99 .
C27 H27B 0.99 .
C31 C36 1.389(4) .
C31 C32 1.394(4) .
C31 C37 1.490(4) .
C32 C33 1.387(4) .
C32 H32 0.95 .
C33 C34 1.374(4) .
C33 H33 0.95 .
C34 C35 1.395(4) .
C34 H34 0.95 .
C35 C36 1.380(4) .
C35 H35 0.95 .
C36 H36 0.95 .
C37 O3 1.453(3) .
C37 H37A 0.99 .
C37 H37B 0.99 .
C41 C42 1.388(4) .
C41 C46 1.393(4) .
C41 C47 1.498(4) .
C42 C43 1.386(4) .
C42 H42 0.95 .
C43 C44 1.382(4) .
C43 H43 0.95 .
C44 C45 1.383(4) .
C44 H44 0.95 .
C45 C46 1.385(4) .
C45 H45 0.95 .
C46 H46 0.95 .
C47 O4 1.445(3) .
C47 H47A 0.99 .
C47 H47B 0.99 .
O1 H1 0.84 .

loop_
_geom_hbond_atom_site_label_D
_geom_hbond_atom_site_label_H
_geom_hbond_atom_site_label_A
_geom_hbond_distance_DH
_geom_hbond_distance_HA
_geom_hbond_distance_DA
_geom_hbond_angle_DHA
_geom_hbond_site_symmetry_A
C18 H18 O4 0.95 2.16 2.806(3) 124.5 .
C47 H47A O3 0.99 2.38 2.982(4) 118.7 .
C46 H46 O4 0.95 2.41 2.746(4) 100.2 .
O1 H1 O10 0.84 1.73 2.479(3) 147.6 .
C20 H20C O10 0.98 2.45 3.287(4) 143.7 3_765
C27 H27A O1 0.99 2.38 3.223(4) 142.9 3
C46 H46 O3 0.95 2.5 3.272(3) 138.4 1_655

loop_
_geom_torsion_atom_site_label_1
_geom_torsion_atom_site_label_2
_geom_torsion_atom_site_label_3
_geom_torsion_atom_site_label_4
_geom_torsion
_geom_torsion_site_symmetry_1
_geom_torsion_site_symmetry_2
_geom_torsion_site_symmetry_3
_geom_torsion_site_symmetry_4
C6 C1 C2 O1 -179.8(3) . . . .
C17 C1 C2 O1 1.8(4) . . . .
C6 C1 C2 C3 -0.2(4) . . . .
C17 C1 C2 C3 -178.6(3) . . . .
O1 C2 C3 C4 179.5(3) . . . .
C1 C2 C3 C4 -0.1(5) . . . .
C2 C3 C4 O2 -177.9(3) . . . .
C2 C3 C4 C5 -0.2(4) . . . .
O2 C4 C5 C6 178.7(3) . . . .
C3 C4 C5 C6 0.8(4) . . . .
O2 C4 C5 O3 -3.3(4) . . . .
C3 C4 C5 O3 178.8(2) . . . .
O3 C5 C6 O4 7.0(4) . . . .
C4 C5 C6 O4 -175.1(2) . . . .
O3 C5 C6 C1 -179.1(2) . . . .
C4 C5 C6 C1 -1.2(4) . . . .
C2 C1 C6 C5 0.9(4) . . . .
C17 C1 C6 C5 179.2(3) . . . .
C2 C1 C6 O4 174.7(3) . . . .
C17 C1 C6 O4 -7.0(4) . . . .
C16 C11 C12 C13 -0.1(5) . . . .
C19 C11 C12 C13 -179.1(3) . . . .
C11 C12 C13 C14 0.0(5) . . . .
C12 C13 C14 O11 179.7(3) . . . .
C12 C13 C14 C15 -0.1(5) . . . .
O11 C14 C15 C16 -179.5(3) . . . .
C13 C14 C15 C16 0.3(5) . . . .
C12 C11 C16 C15 0.3(5) . . . .
C19 C11 C16 C15 179.3(3) . . . .
C14 C15 C16 C11 -0.4(5) . . . .
C6 C1 C17 O10 172.6(3) . . . .
C2 C1 C17 O10 -9.2(4) . . . .
C6 C1 C17 C18 -10.5(5) . . . .
C2 C1 C17 C18 167.8(3) . . . .
O10 C17 C18 C19 -5.7(5) . . . .
C1 C17 C18 C19 177.4(3) . . . .
C17 C18 C19 C11 175.0(3) . . . .
C16 C11 C19 C18 175.0(3) . . . .
C12 C11 C19 C18 -6.0(5) . . . .
C26 C21 C22 C23 -1.2(4) . . . .
C27 C21 C22 C23 -178.1(3) . . . .
C21 C22 C23 C24 1.6(5) . . . .
C22 C23 C24 C25 -0.5(5) . . . .
C23 C24 C25 C26 -1.0(5) . . . .
C22 C21 C26 C25 -0.2(5) . . . .
C27 C21 C26 C25 176.7(3) . . . .
C24 C25 C26 C21 1.3(5) . . . .
C26 C21 C27 O2 153.6(3) . . . .
C22 C21 C27 O2 -29.5(4) . . . .
C36 C31 C32 C33 -0.6(4) . . . .
C37 C31 C32 C33 -178.8(3) . . . .
C31 C32 C33 C34 -0.1(4) . . . .
C32 C33 C34 C35 0.8(4) . . . .
C33 C34 C35 C36 -0.7(4) . . . .
C34 C35 C36 C31 -0.1(4) . . . .
C32 C31 C36 C35 0.8(4) . . . .
C37 C31 C36 C35 179.0(3) . . . .
C36 C31 C37 O3 -99.3(3) . . . .
C32 C31 C37 O3 78.8(3) . . . .
C46 C41 C42 C43 0.6(4) . . . .
C47 C41 C42 C43 -179.9(3) . . . .
C41 C42 C43 C44 -0.8(4) . . . .
C42 C43 C44 C45 0.3(4) . . . .
C43 C44 C45 C46 0.6(4) . . . .
C44 C45 C46 C41 -0.8(4) . . . .
C42 C41 C46 C45 0.3(4) . . . .
C47 C41 C46 C45 -179.3(3) . . . .
C42 C41 C47 O4 160.0(2) . . . .
C46 C41 C47 O4 -20.5(4) . . . .
C3 C4 O2 C27 7.2(4) . . . .
C5 C4 O2 C27 -170.5(3) . . . .
C21 C27 O2 C4 165.9(2) . . . .
C6 C5 O3 C37 -86.5(3) . . . .
C4 C5 O3 C37 95.6(3) . . . .
C31 C37 O3 C5 172.1(2) . . . .
C5 C6 O4 C47 -73.0(3) . . . .
C1 C6 O4 C47 113.0(3) . . . .
C41 C47 O4 C6 177.9(2) . . . .
C15 C14 O11 C20 7.6(5) . . . .
C13 C14 O11 C20 -172.2(3) . . . .
